data_7223670
loop_
_publ_author_name
'Schewe, I.'
'Boettcher, P.'

_publ_section_title
;
 Darstellung und Kristallstruktur des K5 Te3
;
_journal_name_full
;
Zeitschrift fuer Naturforschung, Teil B. Anorganische Chemie, Organische 
Chemie (42,1987-)
;
_journal_page_first 417
_journal_page_last 422
_journal_volume 45
_journal_year 1990
_chemical_formula_sum 'K5 Te3'
_space_group_IT_number 87
_symmetry_space_group_name_Hall '-I 4'
_symmetry_space_group_name_H-M 'I 4/m'
_cell_angle_alpha 90
_cell_angle_beta 90
_cell_angle_gamma 90
_cell_formula_units_Z 4
_cell_length_a 13.742
_cell_length_b 13.742
_cell_length_c 6.364
_cell_volume 1201.794
_citation_journal_id_ASTM ZNBSEN
_cod_data_source_file Schewe_ZNBSEN_1990_1301.cif
_cod_data_source_block K5Te3
_cod_database_code 7223670

loop_
_symmetry_equiv_pos_as_xyz
x,y,z
-y,x,z
-x,-y,z
y,-x,z
-x,-y,-z
y,-x,-z
x,y,-z
-y,x,-z
x+1/2,y+1/2,z+1/2
-y+1/2,x+1/2,z+1/2
-x+1/2,-y+1/2,z+1/2
y+1/2,-x+1/2,z+1/2
-x+1/2,-y+1/2,-z+1/2
y+1/2,-x+1/2,-z+1/2
x+1/2,y+1/2,-z+1/2
-y+1/2,x+1/2,-z+1/2

loop_
_atom_site_label
_atom_site_type_symbol
_atom_site_fract_x
_atom_site_fract_y
_atom_site_fract_z
_atom_site_occupancy
_atom_site_U_iso_or_equiv
K2 K+1 0.088 0.2196 0.5 1 0.0
K1 K+1 0.2248 0.0898 0 1 0.0
K3 K+1 0 0.5 0.25 1 0.0
Te1 Te-1 0 0 0.2231 1 0.0
Te2 Te-2 0.156 0.3445 0 1 0.0
